data_2019107
loop_
_publ_author_name
'Sathya, D.'
'Jagan, R.'
'Padmavathy, R.'
'Kumar, R. Mohan'
'Sivakumar, K.'

_publ_section_title
;
 N---H&#x00B7;&#x00B7;&#x00B7;O, O---H&#x00B7;&#x00B7;&#x00B7;O
 hydrogen-bonded supramolecular sheet formation in the
 bis(2-aminoanilinium) fumarate, 3-methylanilinium hydrogen fumarate and
 4-chloroanilinium hydrogen fumarate salts
;
_journal_coeditor_code UK3068
_journal_issue 8
_journal_name_full 'Acta Crystallographica Section C'
_journal_page_first 904
_journal_page_last 909
_journal_paper_doi 10.1107/S0108270113017629
_journal_volume 69
_journal_year 2013
_chemical_formula_iupac 'C6 H7 Cl N + , C4 H3 O4 -'
_chemical_formula_moiety 'C6 H7 Cl N +, C4 H3 O4 -'
_chemical_formula_sum 'C10 H10 Cl N O4'
_chemical_formula_weight 243.64
_chemical_name_systematic
;
4-Chloroanilinium hydrogen fumarate
;
_space_group_IT_number 14
_symmetry_cell_setting monoclinic
_symmetry_space_group_name_Hall '-P 2yn'
_symmetry_space_group_name_H-M 'P 1 21/n 1'
_atom_sites_solution_hydrogens geom
_atom_sites_solution_primary direct
_atom_sites_solution_secondary difmap
_audit_creation_method SHELXL97
_cell_angle_alpha 90.00
_cell_angle_beta 94.338(2)
_cell_angle_gamma 90.00
_cell_formula_units_Z 8
_cell_length_a 9.2335(4)
_cell_length_b 23.8248(11)
_cell_length_c 10.4424(5)
_cell_measurement_reflns_used 7356
_cell_measurement_temperature 293(2)
_cell_measurement_theta_max 27.46
_cell_measurement_theta_min 2.13
_cell_volume 2290.60(18)
_computing_cell_refinement 'APEX2 and SAINT (Bruker, 2004)'
_computing_data_collection 'APEX2 (Bruker, 2004)'
_computing_data_reduction 'SAINT and XPREP (Bruker, 2004)'
_computing_molecular_graphics
;
ORTEP-3 (Farrugia, 2012) and Mercury (Macrae <i>et al.</i>,
2008)
;
_computing_publication_material 'PLATON (Spek, 2009)'
_computing_structure_refinement 'SHELXL97 (Sheldrick, 2008)'
_computing_structure_solution 'SHELXS97 (Sheldrick, 2008)'
_diffrn_ambient_temperature 293(2)
_diffrn_measured_fraction_theta_full 0.989
_diffrn_measured_fraction_theta_max 0.989
_diffrn_measurement_device_type 'Bruker Kappa APEXII CCD area-detector'
_diffrn_measurement_method '\w and \f scan'
_diffrn_radiation_monochromator graphite
_diffrn_radiation_source 'fine-focus sealed tube'
_diffrn_radiation_type MoK\a
_diffrn_radiation_wavelength 0.71073
_diffrn_reflns_av_R_equivalents 0.0318
_diffrn_reflns_av_sigmaI/netI 0.0278
_diffrn_reflns_limit_h_max 8
_diffrn_reflns_limit_h_min -12
_diffrn_reflns_limit_k_max 26
_diffrn_reflns_limit_k_min -31
_diffrn_reflns_limit_l_max 13
_diffrn_reflns_limit_l_min -13
_diffrn_reflns_number 25081
_diffrn_reflns_theta_full 27.74
_diffrn_reflns_theta_max 27.74
_diffrn_reflns_theta_min 2.13
_exptl_absorpt_coefficient_mu 0.331
_exptl_absorpt_correction_T_max 0.9117
_exptl_absorpt_correction_T_min 0.9028
_exptl_absorpt_correction_type multi-scan
_exptl_absorpt_process_details '(SADABS; Bruker, 2004)'
_exptl_crystal_colour colourless
_exptl_crystal_density_diffrn 1.413
_exptl_crystal_density_method 'not measured'
_exptl_crystal_description block
_exptl_crystal_F_000 1008
_exptl_crystal_size_max 0.35
_exptl_crystal_size_mid 0.30
_exptl_crystal_size_min 0.25
_refine_diff_density_max 0.396
_refine_diff_density_min -0.349
_refine_ls_extinction_coef 0.0023(5)
_refine_ls_extinction_expression Fc^*^=kFc[1+0.001xFc^2^\l^3^/sin(2\q)]^-1/4^
_refine_ls_extinction_method 'SHELXL97 (Sheldrick, 2008)'
_refine_ls_goodness_of_fit_ref 1.027
_refine_ls_hydrogen_treatment mixed
_refine_ls_matrix_type full
_refine_ls_number_parameters 428
_refine_ls_number_reflns 5334
_refine_ls_number_restraints 186
_refine_ls_restrained_S_all 1.026
_refine_ls_R_factor_all 0.0652
_refine_ls_R_factor_gt 0.0425
_refine_ls_shift/su_max 0.000
_refine_ls_shift/su_mean 0.000
_refine_ls_structure_factor_coef Fsqd
_refine_ls_weighting_details 'calc w = 1/[\s^2^(Fo^2^)+(0.0556P)^2^+0.7547P] where P=(Fo^2^+2Fc^2^)/3'
_refine_ls_weighting_scheme calc
_refine_ls_wR_factor_gt 0.1085
_refine_ls_wR_factor_ref 0.1224
_reflns_number_gt 3844
_reflns_number_total 5334
_reflns_threshold_expression I>2\s(I)
_cod_data_source_file uk3068.cif
_cod_data_source_block III
_cod_original_sg_symbol_H-M 'P 21/n'
_cod_database_code 2019107
_cod_database_fobs_code 2019107

loop_
_symmetry_equiv_pos_as_xyz
'x, y, z'
'-x+1/2, y+1/2, -z+1/2'
'-x, -y, -z'
'x-1/2, -y-1/2, z-1/2'

loop_
_atom_site_type_symbol
_atom_site_label
_atom_site_fract_x
_atom_site_fract_y
_atom_site_fract_z
_atom_site_U_iso_or_equiv
_atom_site_adp_type
_atom_site_calc_flag
_atom_site_refinement_flags
_atom_site_occupancy
_atom_site_symmetry_multiplicity
_atom_site_disorder_assembly
_atom_site_disorder_group
O O1A 0.45233(13) 0.45321(5) 0.86500(11) 0.0392(3) Uani d . 1 1 . .
O O2A 0.40559(12) 0.54353(5) 0.82388(11) 0.0377(3) Uani d D 1 1 . .
O O3A 0.03580(15) 0.41827(6) 1.14927(13) 0.0501(4) Uani d . 1 1 . .
O O4A 0.08360(12) 0.50962(5) 1.16641(11) 0.0363(3) Uani d D 1 1 . .
C C1A 0.38491(16) 0.49659(7) 0.88114(14) 0.0293(3) Uani d . 1 1 . .
C C2A 0.26941(16) 0.49907(7) 0.97269(14) 0.0296(3) Uani d . 1 1 . .
H H2A 0.2271 0.5337 0.9869 0.036 Uiso calc R 1 1 . .
C C3A 0.22344(18) 0.45567(7) 1.03456(15) 0.0333(4) Uani d . 1 1 . .
H H3A 0.2659 0.4208 1.0227 0.040 Uiso calc R 1 1 . .
C C4A 0.10521(17) 0.46028(7) 1.12346(14) 0.0316(3) Uani d . 1 1 . .
N N1A 0.67802(16) 0.42400(6) 0.72415(15) 0.0353(3) Uani d D 1 1 . .
O O1B 1.05186(12) 0.56708(5) 0.43583(11) 0.0381(3) Uani d . 1 1 . .
O O2B 0.88377(12) 0.52594(5) 0.30481(11) 0.0360(3) Uani d D 1 1 . .
O O3B 0.43745(12) 0.57146(5) 0.53098(11) 0.0371(3) Uani d . 1 1 . .
O O4B 0.60682(12) 0.54637(6) 0.68265(10) 0.0373(3) Uani d D 1 1 . .
C C1B 0.92659(16) 0.55032(6) 0.41052(14) 0.0278(3) Uani d . 1 1 . .
C C2B 0.81511(17) 0.55607(7) 0.50457(14) 0.0295(3) Uani d . 1 1 . .
H H2B 0.8459 0.5613 0.5906 0.035 Uiso calc R 1 1 . .
C C3B 0.67561(17) 0.55410(6) 0.47239(14) 0.0291(3) Uani d . 1 1 . .
H H3B 0.6450 0.5499 0.3860 0.035 Uiso calc R 1 1 . .
C C4B 0.56337(16) 0.55830(6) 0.56690(14) 0.0270(3) Uani d . 1 1 . .
C C5B 1.19842(19) 0.65786(7) 0.68682(17) 0.0379(4) Uani d D 1 1 . .
N N1B 1.17013(16) 0.59776(6) 0.67927(16) 0.0393(3) Uani d D 1 1 . .
C C5A 0.71203(19) 0.36559(7) 0.75475(17) 0.0392(4) Uani d D 1 1 . .
Cl Cl1A 0.8205(6) 0.19030(12) 0.8738(3) 0.1745(16) Uani d PDU 0.60 1 A 1
C C6A 0.8285(10) 0.3569(4) 0.8412(9) 0.063(2) Uani d PDU 0.60 1 A 1
H H6A 0.8845 0.3869 0.8733 0.075 Uiso calc PR 0.60 1 A 1
C C7A 0.8618(11) 0.3023(3) 0.8805(8) 0.079(2) Uani d PDU 0.60 1 A 1
H H7A 0.9378 0.2956 0.9422 0.095 Uiso calc PR 0.60 1 A 1
C C8A 0.7828(13) 0.2588(3) 0.8281(9) 0.082(3) Uani d PDU 0.60 1 A 1
C C9A 0.6726(12) 0.2674(4) 0.7360(15) 0.088(3) Uani d PDU 0.60 1 A 1
H H9A 0.6223 0.2370 0.6988 0.105 Uiso calc PR 0.60 1 A 1
C C10A 0.6357(11) 0.3215(4) 0.6978(15) 0.065(3) Uani d PDU 0.60 1 A 1
H H10A 0.5608 0.3279 0.6349 0.078 Uiso calc PR 0.60 1 A 1
Cl Cl1C 0.8042(6) 0.18209(15) 0.8052(4) 0.1186(12) Uani d PDU 0.40 1 A 2
C C6C 0.8332(12) 0.3474(6) 0.8268(15) 0.060(4) Uani d PDU 0.40 1 A 2
H H6C 0.8968 0.3732 0.8675 0.072 Uiso calc PR 0.40 1 A 2
C C7C 0.8602(14) 0.2904(5) 0.8386(11) 0.067(3) Uani d PDU 0.40 1 A 2
H H7C 0.9453 0.2777 0.8824 0.080 Uiso calc PR 0.40 1 A 2
C C8C 0.7604(16) 0.2526(4) 0.7850(13) 0.066(3) Uani d PDU 0.40 1 A 2
C C9C 0.6310(17) 0.2708(7) 0.725(2) 0.071(3) Uani d PDU 0.40 1 A 2
H H9C 0.5600 0.2451 0.6967 0.085 Uiso calc PR 0.40 1 A 2
C C10C 0.6072(18) 0.3279(5) 0.708(2) 0.052(3) Uani d PDU 0.40 1 A 2
H H10C 0.5215 0.3407 0.6650 0.062 Uiso calc PR 0.40 1 A 2
Cl Cl1B 1.2799(5) 0.84239(14) 0.7279(5) 0.0938(10) Uani d PDU 0.60 1 B 1
C C6B 1.1728(10) 0.6919(4) 0.5837(8) 0.054(2) Uani d PDU 0.60 1 B 1
H H6B 1.1383 0.6765 0.5055 0.065 Uiso calc PR 0.60 1 B 1
C C7B 1.1968(10) 0.7494(5) 0.5921(10) 0.068(2) Uani d PDU 0.60 1 B 1
H H7B 1.1790 0.7722 0.5203 0.081 Uiso calc PR 0.60 1 B 1
C C8B 1.2467(18) 0.7717(3) 0.7064(10) 0.061(3) Uani d PDU 0.60 1 B 1
C C9B 1.2727(12) 0.7391(4) 0.8119(10) 0.071(2) Uani d PDU 0.60 1 B 1
H H9B 1.3051 0.7547 0.8905 0.085 Uiso calc PR 0.60 1 B 1
C C10B 1.2496(12) 0.6818(4) 0.7994(7) 0.061(2) Uani d PDU 0.60 1 B 1
H H10B 1.2699 0.6589 0.8707 0.074 Uiso calc PR 0.60 1 B 1
Cl Cl1D 1.2622(10) 0.8422(2) 0.7046(8) 0.116(2) Uani d PDU 0.40 1 B 2
C C6D 1.1325(17) 0.6918(7) 0.5947(13) 0.062(4) Uani d PDU 0.40 1 B 2
H H6D 1.0738 0.6772 0.5265 0.074 Uiso calc PR 0.40 1 B 2
C C7D 1.1568(16) 0.7491(7) 0.6069(15) 0.072(4) Uani d PDU 0.40 1 B 2
H H7D 1.1118 0.7736 0.5471 0.087 Uiso calc PR 0.40 1 B 2
C C8D 1.246(3) 0.7698(4) 0.706(2) 0.070(5) Uani d PDU 0.40 1 B 2
C C9D 1.3140(18) 0.7334(6) 0.7932(16) 0.077(4) Uani d PDU 0.40 1 B 2
H H9D 1.3789 0.7477 0.8575 0.092 Uiso calc PR 0.40 1 B 2
C C10D 1.2889(18) 0.6758(6) 0.7885(13) 0.072(5) Uani d PDU 0.40 1 B 2
H H10D 1.3305 0.6513 0.8500 0.086 Uiso calc PR 0.40 1 B 2
H H1A1 0.607(2) 0.4371(11) 0.772(2) 0.086 Uiso d D 1 1 . .
H H1A2 0.645(3) 0.4270(12) 0.6399(12) 0.086 Uiso d D 1 1 . .
H H1A3 0.7564(19) 0.4463(9) 0.741(3) 0.086 Uiso d D 1 1 . .
H H1B1 1.137(3) 0.5896(12) 0.5976(13) 0.086 Uiso d D 1 1 . .
H H1B2 1.103(2) 0.5882(11) 0.734(2) 0.086 Uiso d D 1 1 . .
H H1B3 1.2527(18) 0.5780(10) 0.698(2) 0.086 Uiso d D 1 1 . .
H H2C 0.474(5) 0.546(3) 0.774(5) 0.086 Uiso d PD 0.50 1 C 1
H H2D 0.948(5) 0.518(3) 0.254(5) 0.086 Uiso d PD 0.50 1 D 1
H H4C 0.013(4) 0.515(3) 1.214(5) 0.086 Uiso d PD 0.50 1 E 2
H H4D 0.540(5) 0.544(3) 0.735(5) 0.086 Uiso d PD 0.50 1 F 2

loop_
_atom_site_aniso_label
_atom_site_aniso_U_11
_atom_site_aniso_U_22
_atom_site_aniso_U_33
_atom_site_aniso_U_12
_atom_site_aniso_U_13
_atom_site_aniso_U_23
O1A 0.0347(7) 0.0449(7) 0.0402(6) 0.0038(5) 0.0170(5) -0.0026(5)
O2A 0.0299(7) 0.0501(7) 0.0347(6) 0.0028(5) 0.0132(5) 0.0094(5)
O3A 0.0517(8) 0.0472(8) 0.0550(8) -0.0106(6) 0.0276(6) 0.0013(6)
O4A 0.0296(6) 0.0452(7) 0.0360(6) -0.0027(5) 0.0157(5) -0.0081(5)
C1A 0.0232(8) 0.0432(9) 0.0217(7) -0.0009(7) 0.0038(6) -0.0027(6)
C2A 0.0234(8) 0.0419(9) 0.0244(7) 0.0031(6) 0.0081(6) -0.0007(6)
C3A 0.0316(9) 0.0390(9) 0.0308(8) 0.0015(7) 0.0116(6) -0.0041(7)
C4A 0.0293(8) 0.0399(9) 0.0264(7) -0.0015(7) 0.0082(6) 0.0016(6)
N1A 0.0293(8) 0.0357(7) 0.0418(8) 0.0051(6) 0.0090(6) 0.0045(6)
O1B 0.0261(6) 0.0521(7) 0.0371(6) -0.0068(5) 0.0080(5) -0.0061(5)
O2B 0.0271(6) 0.0531(7) 0.0290(6) -0.0043(5) 0.0093(4) -0.0098(5)
O3B 0.0259(6) 0.0518(7) 0.0342(6) 0.0055(5) 0.0063(5) 0.0015(5)
O4B 0.0271(6) 0.0578(8) 0.0281(6) 0.0025(5) 0.0091(4) 0.0065(5)
C1B 0.0252(8) 0.0315(8) 0.0274(7) 0.0013(6) 0.0062(6) 0.0027(6)
C2B 0.0286(8) 0.0374(8) 0.0231(7) 0.0004(7) 0.0065(6) -0.0010(6)
C3B 0.0288(8) 0.0346(8) 0.0247(7) -0.0010(6) 0.0072(6) -0.0010(6)
C4B 0.0247(8) 0.0282(7) 0.0288(8) -0.0030(6) 0.0076(6) -0.0020(6)
C5B 0.0347(9) 0.0332(8) 0.0472(10) -0.0034(7) 0.0116(8) -0.0022(7)
N1B 0.0331(8) 0.0321(7) 0.0528(9) -0.0027(6) 0.0049(7) -0.0012(7)
C5A 0.0373(10) 0.0351(9) 0.0470(10) 0.0054(7) 0.0158(8) 0.0081(8)
Cl1A 0.292(4) 0.0439(11) 0.184(3) 0.0410(15) -0.007(3) 0.0360(16)
C6A 0.070(5) 0.040(3) 0.076(4) 0.015(3) -0.005(3) 0.017(3)
C7A 0.097(4) 0.048(4) 0.090(5) 0.021(3) -0.009(4) 0.016(3)
C8A 0.115(6) 0.036(3) 0.096(6) 0.011(3) 0.007(4) 0.018(3)
C9A 0.090(8) 0.036(3) 0.136(6) -0.006(4) 0.002(5) 0.000(3)
C10A 0.060(5) 0.049(4) 0.086(5) 0.004(3) 0.002(4) -0.006(3)
Cl1C 0.153(2) 0.0376(11) 0.163(4) 0.0109(12) -0.001(3) 0.0204(18)
C6C 0.034(5) 0.042(5) 0.101(8) 0.005(3) -0.007(4) 0.001(4)
C7C 0.060(4) 0.046(5) 0.092(7) 0.018(4) -0.011(5) 0.001(5)
C8C 0.070(6) 0.037(3) 0.088(8) 0.000(3) -0.003(5) 0.008(4)
C9C 0.055(6) 0.047(5) 0.109(7) -0.007(4) 0.001(5) 0.010(4)
C10C 0.043(5) 0.032(4) 0.082(6) 0.000(4) 0.010(5) 0.005(4)
Cl1B 0.1114(16) 0.0391(12) 0.135(2) -0.0202(10) 0.0345(15) -0.0319(13)
C6B 0.074(6) 0.046(3) 0.043(2) -0.006(3) 0.010(3) -0.0031(19)
C7B 0.101(6) 0.042(2) 0.064(3) -0.002(4) 0.024(4) 0.009(2)
C8B 0.082(7) 0.035(4) 0.071(5) -0.008(5) 0.029(4) -0.008(4)
C9B 0.097(6) 0.049(3) 0.066(3) -0.011(3) 0.009(4) -0.022(2)
C10B 0.093(6) 0.044(3) 0.046(3) -0.004(3) -0.005(3) 0.005(2)
Cl1D 0.196(6) 0.0331(19) 0.120(3) -0.010(2) 0.029(3) 0.016(2)
C6D 0.059(7) 0.041(4) 0.081(7) 0.000(4) -0.013(5) 0.007(4)
C7D 0.076(7) 0.045(4) 0.095(8) 0.006(4) 0.007(5) 0.021(5)
C8D 0.078(11) 0.028(5) 0.106(11) -0.010(7) 0.015(8) -0.002(6)
C9D 0.083(8) 0.050(4) 0.095(8) -0.007(5) -0.013(6) -0.020(5)
C10D 0.076(8) 0.040(4) 0.094(8) -0.004(5) -0.029(6) -0.013(4)

loop_
_atom_type_symbol
_atom_type_description
_atom_type_scat_dispersion_real
_atom_type_scat_dispersion_imag
_atom_type_scat_source
C C 0.0033 0.0016 'International Tables Vol C Tables 4.2.6.8 and 6.1.1.4'
H H 0.0000 0.0000 'International Tables Vol C Tables 4.2.6.8 and 6.1.1.4'
N N 0.0061 0.0033 'International Tables Vol C Tables 4.2.6.8 and 6.1.1.4'
O O 0.0106 0.0060 'International Tables Vol C Tables 4.2.6.8 and 6.1.1.4'
Cl Cl 0.1484 0.1585 'International Tables Vol C Tables 4.2.6.8 and 6.1.1.4'

loop_
_geom_angle_atom_site_label_1
_geom_angle_atom_site_label_2
_geom_angle_atom_site_label_3
_geom_angle
C1A O2A H2C 120(4)
C4A O4A H4C 118(4)
O1A C1A O2A 125.00(14)
O1A C1A C2A 121.26(14)
O2A C1A C2A 113.74(14)
C3A C2A C1A 124.21(15)
C3A C2A H2A 117.9
C1A C2A H2A 117.9
C2A C3A C4A 122.03(15)
C2A C3A H3A 119.0
C4A C3A H3A 119.0
O3A C4A O4A 125.00(15)
O3A C4A C3A 119.69(15)
O4A C4A C3A 115.30(14)
C5A N1A H1A1 111.2(17)
C5A N1A H1A2 109.6(18)
H1A1 N1A H1A2 107(2)
C5A N1A H1A3 111.4(17)
H1A1 N1A H1A3 107(2)
H1A2 N1A H1A3 110(2)
C1B O2B H2D 117(4)
C4B O4B H4D 115(4)
O1B C1B O2B 123.64(14)
O1B C1B C2B 121.02(14)
O2B C1B C2B 115.32(13)
C3B C2B C1B 123.14(14)
C3B C2B H2B 118.4
C1B C2B H2B 118.4
C2B C3B C4B 123.33(14)
C2B C3B H3B 118.3
C4B C3B H3B 118.3
O3B C4B O4B 124.43(13)
O3B C4B C3B 120.19(13)
O4B C4B C3B 115.36(13)
C6B C5B C10B 117.7(6)
C6B C5B C6D 16.8(10)
C10B C5B C6D 117.9(9)
C6B C5B C10D 119.3(9)
C10B C5B C10D 17.4(12)
C6D C5B C10D 125.1(10)
C6B C5B N1B 121.7(5)
C10B C5B N1B 120.6(4)
C6D C5B N1B 118.4(8)
C10D C5B N1B 116.5(7)
C5B N1B H1B1 108.0(18)
C5B N1B H1B2 110.0(18)
H1B1 N1B H1B2 110(2)
C5B N1B H1B3 110.7(18)
H1B1 N1B H1B3 108(2)
H1B2 N1B H1B3 110(2)
C6A C5A C6C 11.6(10)
C6A C5A C10A 121.4(7)
C6C C5A C10A 111.5(8)
C6A C5A C10C 129.1(8)
C6C C5A C10C 120.7(9)
C10A C5A C10C 13.7(14)
C6A C5A N1A 115.9(5)
C6C C5A N1A 125.1(6)
C10A C5A N1A 122.7(5)
C10C C5A N1A 114.1(7)
C5A C6A C7A 118.8(9)
C5A C6A H6A 120.6
C7A C6A H6A 120.6
C8A C7A C6A 119.6(8)
C8A C7A H7A 120.2
C6A C7A H7A 120.2
C7A C8A C9A 121.4(7)
C7A C8A Cl1A 121.2(6)
C9A C8A Cl1A 117.4(7)
C8A C9A C10A 119.8(9)
C8A C9A H9A 120.1
C10A C9A H9A 120.1
C5A C10A C9A 118.7(10)
C5A C10A H10A 120.7
C9A C10A H10A 120.7
C5A C6C C7C 119.5(11)
C5A C6C H6C 120.3
C7C C6C H6C 120.3
C8C C7C C6C 119.7(11)
C8C C7C H7C 120.1
C6C C7C H7C 120.1
C9C C8C C7C 120.6(10)
C9C C8C Cl1C 123.2(9)
C7C C8C Cl1C 116.2(9)
C8C C9C C10C 119.6(14)
C8C C9C H9C 120.2
C10C C9C H9C 120.2
C5A C10C C9C 119.3(14)
C5A C10C H10C 120.3
C9C C10C H10C 120.3
C5B C6B C7B 121.5(9)
C5B C6B H6B 119.2
C7B C6B H6B 119.2
C8B C7B C6B 119.0(10)
C8B C7B H7B 120.5
C6B C7B H7B 120.5
C9B C8B C7B 121.2(9)
C9B C8B Cl1B 115.9(7)
C7B C8B Cl1B 123.0(8)
C8B C9B C10B 118.2(9)
C8B C9B H9B 120.9
C10B C9B H9B 120.9
C5B C10B C9B 122.4(8)
C5B C10B H10B 118.8
C9B C10B H10B 118.8
C5B C6D C7D 117.3(15)
C5B C6D H6D 121.4
C7D C6D H6D 121.4
C8D C7D C6D 120.6(15)
C8D C7D H7D 119.7
C6D C7D H7D 119.7
C7D C8D C9D 119.5(13)
C7D C8D Cl1D 113.5(13)
C9D C8D Cl1D 127.0(13)
C8D C9D C10D 122.2(14)
C8D C9D H9D 118.9
C10D C9D H9D 118.9
C5B C10D C9D 115.2(13)
C5B C10D H10D 122.4
C9D C10D H10D 122.4

loop_
_geom_bond_atom_site_label_1
_geom_bond_atom_site_label_2
_geom_bond_distance
O1A C1A 1.2248(19)
O2A C1A 1.289(2)
O2A H2C 0.852(10)
O3A C4A 1.229(2)
O4A C4A 1.279(2)
O4A H4C 0.855(10)
C1A C2A 1.486(2)
C2A C3A 1.307(2)
C2A H2A 0.9300
C3A C4A 1.490(2)
C3A H3A 0.9300
N1A C5A 1.457(2)
N1A H1A1 0.908(10)
N1A H1A2 0.912(10)
N1A H1A3 0.904(10)
O1B C1B 1.2333(19)
O2B C1B 1.2830(19)
O2B H2D 0.850(10)
O3B C4B 1.2348(19)
O4B C4B 1.2765(18)
O4B H4D 0.851(10)
C1B C2B 1.482(2)
C2B C3B 1.307(2)
C2B H2B 0.9300
C3B C4B 1.488(2)
C3B H3B 0.9300
C5B C6B 1.355(6)
C5B C10B 1.359(6)
C5B C6D 1.364(9)
C5B C10D 1.369(9)
C5B N1B 1.457(2)
N1B H1B1 0.905(10)
N1B H1B2 0.905(10)
N1B H1B3 0.905(10)
C5A C6A 1.367(7)
C5A C6C 1.370(8)
C5A C10A 1.375(7)
C5A C10C 1.383(9)
Cl1A C8A 1.729(6)
C6A C7A 1.391(7)
C6A H6A 0.9300
C7A C8A 1.358(7)
C7A H7A 0.9300
C8A C9A 1.362(8)
C9A C10A 1.385(8)
C9A H9A 0.9300
C10A H10A 0.9300
Cl1C C8C 1.737(8)
C6C C7C 1.385(9)
C6C H6C 0.9300
C7C C8C 1.377(8)
C7C H7C 0.9300
C8C C9C 1.376(8)
C9C C10C 1.387(9)
C9C H9C 0.9300
C10C H10C 0.9300
Cl1B C8B 1.723(6)
C6B C7B 1.388(7)
C6B H6B 0.9300
C7B C8B 1.356(7)
C7B H7B 0.9300
C8B C9B 1.355(7)
C9B C10B 1.386(7)
C9B H9B 0.9300
C10B H10B 0.9300
Cl1D C8D 1.730(9)
C6D C7D 1.386(9)
C6D H6D 0.9300
C7D C8D 1.369(9)
C7D H7D 0.9300
C8D C9D 1.371(9)
C9D C10D 1.392(9)
C9D H9D 0.9300
C10D H10D 0.9300

loop_
_geom_hbond_atom_site_label_D
_geom_hbond_atom_site_label_H
_geom_hbond_atom_site_label_A
_geom_hbond_site_symmetry_A
_geom_hbond_distance_DH
_geom_hbond_distance_HA
_geom_hbond_distance_DA
_geom_hbond_angle_DHA
N1A H1A2 O3B 3_666 0.912(10) 1.887(10) 2.7958(19) 175(3)
N1A H1A3 O4A 3_667 0.904(10) 2.003(13) 2.8759(19) 162(2)
N1B H1B2 O3A 3_667 0.905(10) 1.839(11) 2.7354(19) 170(3)
N1B H1B3 O2A 1_655 0.905(10) 2.026(15) 2.860(2) 153(2)
O2B H2D O4A 1_654 0.850(10) 1.615(13) 2.4592(15) 172(6)
N1A H1A1 O1A . 0.908(10) 1.829(11) 2.7302(18) 172(3)
N1B H1B1 O1B . 0.905(10) 1.887(11) 2.787(2) 173(3)
O2A H2C O4B . 0.852(10) 1.609(11) 2.4590(15) 175(6)

loop_
_geom_torsion_atom_site_label_1
_geom_torsion_atom_site_label_2
_geom_torsion_atom_site_label_3
_geom_torsion_atom_site_label_4
_geom_torsion
O1A C1A C2A C3A -5.3(2)
O2A C1A C2A C3A 175.13(16)
C1A C2A C3A C4A -178.80(14)
C2A C3A C4A O3A 158.24(17)
C2A C3A C4A O4A -21.0(2)
O1B C1B C2B C3B 160.14(16)
O2B C1B C2B C3B -21.4(2)
C1B C2B C3B C4B 178.29(14)
C2B C3B C4B O3B 160.21(16)
C2B C3B C4B O4B -21.2(2)
C6C C5A C6A C7A -38(5)
C10A C5A C6A C7A -5.8(13)
C10C C5A C6A C7A 8.1(15)
N1A C5A C6A C7A 176.3(4)
C5A C6A C7A C8A 3.0(10)
C6A C7A C8A C9A 1.2(15)
C6A C7A C8A Cl1A 179.9(6)
C7A C8A C9A C10A -3(2)
Cl1A C8A C9A C10A 178.6(11)
C6A C5A C10A C9A 4.3(18)
C6C C5A C10A C9A 11.0(16)
C10C C5A C10A C9A -124(7)
N1A C5A C10A C9A -177.9(10)
C8A C9A C10A C5A 0(2)
C6A C5A C6C C7C 148(6)
C10A C5A C6C C7C -2.8(12)
C10C C5A C6C C7C 8.5(18)
N1A C5A C6C C7C -173.7(5)
C5A C6C C7C C8C -4.3(13)
C6C C7C C8C C9C -3.1(19)
C6C C7C C8C Cl1C -179.9(7)
C7C C8C C9C C10C 6(3)
Cl1C C8C C9C C10C -177.1(16)
C6A C5A C10C C9C -15(3)
C6C C5A C10C C9C -5(3)
C10A C5A C10C C9C 45(5)
N1A C5A C10C C9C 176.7(15)
C8C C9C C10C C5A -2(3)
C10B C5B C6B C7B -0.4(10)
C6D C5B C6B C7B 95(4)
C10D C5B C6B C7B -20.2(11)
N1B C5B C6B C7B 178.5(4)
C5B C6B C7B C8B -0.2(11)
C6B C7B C8B C9B -0.2(17)
C6B C7B C8B Cl1B -179.8(8)
C7B C8B C9B C10B 1.2(18)
Cl1B C8B C9B C10B -179.1(9)
C6B C5B C10B C9B 1.4(13)
C6D C5B C10B C9B -17.6(14)
C10D C5B C10B C9B 101(4)
N1B C5B C10B C9B -177.5(7)
C8B C9B C10B C5B -1.9(16)
C6B C5B C6D C7D -76(4)
C10B C5B C6D C7D 17.2(11)
C10D C5B C6D C7D -1.5(15)
N1B C5B C6D C7D 177.5(5)
C5B C6D C7D C8D 1.6(17)
C6D C7D C8D C9D 1(3)
C6D C7D C8D Cl1D -179.9(9)
C7D C8D C9D C10D -4(3)
Cl1D C8D C9D C10D 177.3(17)
C6B C5B C10D C9D 17.7(18)
C10B C5B C10D C9D -72(3)
C6D C5B C10D C9D -1(2)
N1B C5B C10D C9D 180.0(10)
C8D C9D C10D C5B 4(3)
